data_4038084
loop_
_publ_author_name
'Tong, Guanghu'
'Ding, Zhengwei'
'Liu, Zhi'
'Ding, You-Song'
'Xu, Liang'
'Zhang, Hailong'
'Li, Pengfei'

_publ_section_title
;
 Total Synthesis of Prostratin, a Bioactive Tigliane Diterpenoid: Access
 to Multi-Stereocenter Cyclohexanes from a Phenol.
;
_journal_issue 7
_journal_name_full 'The Journal of organic chemistry'
_journal_page_first 4813
_journal_page_last 4837
_journal_paper_doi 10.1021/acs.joc.0c00022
_journal_volume 85
_journal_year 2020
_chemical_formula_moiety 'C23 H36 O6'
_chemical_formula_sum 'C23 H36 O6'
_chemical_formula_weight 408.52
_space_group_crystal_system monoclinic
_space_group_IT_number 14
_space_group_name_Hall '-P 2ybc'
_space_group_name_H-M_alt 'P 1 21/c 1'
_atom_sites_solution_hydrogens geom
_atom_sites_solution_primary direct
_audit_creation_date 2017-09-26
_audit_creation_method
;
Olex2 1.2
(compiled 2017.03.28 svn.r3405 for OlexSys, GUI svn.r5337)
;
_cell_angle_alpha 90
_cell_angle_beta 95.314(2)
_cell_angle_gamma 90
_cell_formula_units_Z 4
_cell_length_a 7.3636(10)
_cell_length_b 27.079(4)
_cell_length_c 11.2689(15)
_cell_measurement_reflns_used 3344
_cell_measurement_temperature 296(2)
_cell_measurement_theta_max 24.78
_cell_measurement_theta_min 2.36
_cell_volume 2237.3(5)
_computing_cell_refinement 'SAINT v8.27A (Bruker, 2012)'
_computing_data_reduction 'SAINT v8.27A (Bruker, 2012)'
_computing_molecular_graphics 'Olex2 (Dolomanov et al., 2009)'
_computing_publication_material 'Olex2 (Dolomanov et al., 2009)'
_computing_structure_refinement 'XL (Sheldrick, 2008)'
_computing_structure_solution 'XS (Sheldrick, 2008)'
_diffrn_ambient_temperature 296.15
_diffrn_measured_fraction_theta_full 1.000
_diffrn_measured_fraction_theta_max 0.985
_diffrn_measurement_device_type 'CCD area detector'
_diffrn_measurement_method 'phi and omega scans'
_diffrn_radiation_monochromator graphite
_diffrn_radiation_type MoK\a
_diffrn_radiation_wavelength 0.71073
_diffrn_reflns_av_R_equivalents 0.0304
_diffrn_reflns_av_unetI/netI 0.0375
_diffrn_reflns_Laue_measured_fraction_full 1.000
_diffrn_reflns_Laue_measured_fraction_max 0.985
_diffrn_reflns_limit_h_max 7
_diffrn_reflns_limit_h_min -8
_diffrn_reflns_limit_k_max 32
_diffrn_reflns_limit_k_min -32
_diffrn_reflns_limit_l_max 13
_diffrn_reflns_limit_l_min -13
_diffrn_reflns_number 12872
_diffrn_reflns_point_group_measured_fraction_full 1.000
_diffrn_reflns_point_group_measured_fraction_max 0.985
_diffrn_reflns_theta_full 25.242
_diffrn_reflns_theta_max 25.509
_diffrn_reflns_theta_min 1.504
_exptl_absorpt_coefficient_mu 0.086
_exptl_absorpt_correction_type none
_exptl_crystal_density_diffrn 1.213
_exptl_crystal_density_method 'not measured'
_exptl_crystal_description block
_exptl_crystal_F_000 888
_refine_diff_density_max 0.202
_refine_diff_density_min -0.203
_refine_diff_density_rms 0.037
_refine_ls_extinction_method none
_refine_ls_goodness_of_fit_ref 1.020
_refine_ls_hydrogen_treatment constr
_refine_ls_matrix_type full
_refine_ls_number_parameters 270
_refine_ls_number_reflns 4103
_refine_ls_number_restraints 0
_refine_ls_restrained_S_all 1.020
_refine_ls_R_factor_all 0.0665
_refine_ls_R_factor_gt 0.0428
_refine_ls_shift/su_max 0.000
_refine_ls_shift/su_mean 0.000
_refine_ls_structure_factor_coef Fsqd
_refine_ls_weighting_details 'w=1/[\s^2^(Fo^2^)+(0.0358P)^2^+0.7942P] where P=(Fo^2^+2Fc^2^)/3'
_refine_ls_weighting_scheme calc
_refine_ls_wR_factor_gt 0.0891
_refine_ls_wR_factor_ref 0.0989
_reflns_Friedel_coverage 0.000
_reflns_number_gt 3002
_reflns_number_total 4103
_reflns_threshold_expression 'I > 2\s(I)'
_cod_data_source_file jo0c00022_si_002.cif
_cod_data_source_block mo_tgh20170925_0m
_cod_depositor_comments 'Adding full bibliography for 4038084--4038097.cif.'
_cod_original_cell_volume 2237.4(5)
_cod_database_code 4038084
_shelx_shelxl_version_number 2014/7
_shelx_space_group_comment
;
The symmetry employed for this shelxl refinement is uniquely defined
by the following loop, which should always be used as a source of
symmetry information in preference to the above space-group names.
They are only intended as comments.
;
_olex2_refinement_description
;
1. Fixed Uiso
 At 1.2 times of:
  All C(H) groups, All C(H,H) groups
 At 1.5 times of:
  All C(H,H,H) groups, All O(H) groups
2.a Ternary CH refined with riding coordinates:
 C5(H5), C6(H6), C7(H7), C8(H8), C11(H11), C15(H15), C16(H16)
2.b Secondary CH2 refined with riding coordinates:
 C4(H4A,H4B), C9(H9A,H9B), C12(H12A,H12B)
2.c Aromatic/amide H refined with riding coordinates:
 C17(H17)
2.d X=CH2 refined with riding coordinates:
 C18(H18A,H18B)
2.e Idealised Me refined as rotating group:
 C1(H1A,H1B,H1C), C3(H3A,H3B,H3C), C19(H19A,H19B,H19C), C20(H20A,H20B,H20C),
 C21(H21A,H21B,H21C), C23(H23A,H23B,H23C)
2.f Idealised tetrahedral OH refined as rotating group:
 O3(H3), O4(H4)
;
_olex2_submission_special_instructions 'No special instructions were received'

loop_
_space_group_symop_operation_xyz
'x, y, z'
'-x, y+1/2, -z+1/2'
'-x, -y, -z'
'x, -y-1/2, z-1/2'

loop_
_atom_site_label
_atom_site_type_symbol
_atom_site_fract_x
_atom_site_fract_y
_atom_site_fract_z
_atom_site_U_iso_or_equiv
_atom_site_adp_type
_atom_site_occupancy
_atom_site_site_symmetry_order
_atom_site_calc_flag
_atom_site_refinement_flags_posn
_atom_site_refinement_flags_adp
_atom_site_refinement_flags_occupancy
_atom_site_disorder_assembly
_atom_site_disorder_group
O1 O 0.05352(16) 0.44261(4) -0.14652(10) 0.0301(3) Uani 1 1 d . . . . .
O2 O 0.17181(17) 0.38164(4) -0.26437(11) 0.0346(3) Uani 1 1 d . . . . .
O3 O 0.26281(17) 0.50650(4) 0.10029(12) 0.0335(3) Uani 1 1 d . . . . .
H3 H 0.1748 0.5249 0.1023 0.050 Uiso 1 1 calc GR . . . .
O4 O 0.18359(19) 0.43880(5) 0.29009(12) 0.0372(3) Uani 1 1 d . . . . .
H4 H 0.2198 0.4656 0.2682 0.056 Uiso 1 1 calc GR . . . .
O5 O 0.36296(16) 0.28630(4) 0.26293(10) 0.0274(3) Uani 1 1 d . . . . .
O6 O 0.53171(19) 0.23370(5) 0.38311(11) 0.0430(4) Uani 1 1 d . . . . .
C1 C -0.1358(3) 0.40298(8) -0.29577(19) 0.0478(6) Uani 1 1 d . . . . .
H1A H -0.1613 0.3785 -0.2380 0.072 Uiso 1 1 calc GR . . . .
H1B H -0.1438 0.3883 -0.3736 0.072 Uiso 1 1 calc GR . . . .
H1C H -0.2229 0.4293 -0.2949 0.072 Uiso 1 1 calc GR . . . .
C2 C 0.0540(3) 0.42323(7) -0.26560(16) 0.0333(4) Uani 1 1 d . . . . .
C3 C 0.1045(3) 0.46263(8) -0.35283(18) 0.0447(5) Uani 1 1 d . . . . .
H3A H 0.0181 0.4892 -0.3539 0.067 Uiso 1 1 calc GR . . . .
H3B H 0.1029 0.4486 -0.4311 0.067 Uiso 1 1 calc GR . . . .
H3C H 0.2244 0.4750 -0.3285 0.067 Uiso 1 1 calc GR . . . .
C4 C 0.3563(3) 0.39244(7) -0.22199(16) 0.0356(5) Uani 1 1 d . . . . .
H4A H 0.4079 0.4147 -0.2773 0.043 Uiso 1 1 calc R . . . .
H4B H 0.4270 0.3622 -0.2188 0.043 Uiso 1 1 calc R . . . .
C5 C 0.3698(2) 0.41581(6) -0.09932(16) 0.0290(4) Uani 1 1 d . . . . .
H5 H 0.4921 0.4299 -0.0830 0.035 Uiso 1 1 calc R . . . .
C6 C 0.2295(2) 0.45702(6) -0.08772(15) 0.0279(4) Uani 1 1 d . . . . .
H6 H 0.2712 0.4885 -0.1186 0.033 Uiso 1 1 calc R . . . .
C7 C 0.2042(2) 0.46043(6) 0.04644(15) 0.0271(4) Uani 1 1 d . . . . .
H7 H 0.0759 0.4546 0.0588 0.033 Uiso 1 1 calc R . . . .
C8 C 0.3221(2) 0.41875(6) 0.10540(16) 0.0278(4) Uani 1 1 d . . . . .
H8 H 0.4449 0.4326 0.1212 0.033 Uiso 1 1 calc R . . . .
C9 C 0.3336(2) 0.38160(6) 0.00404(15) 0.0274(4) Uani 1 1 d . . . . .
H9A H 0.2203 0.3636 -0.0124 0.033 Uiso 1 1 calc R . . . .
H9B H 0.4328 0.3584 0.0216 0.033 Uiso 1 1 calc R . . . .
C10 C 0.2683(2) 0.39974(6) 0.22705(16) 0.0286(4) Uani 1 1 d . . . . .
C11 C 0.4505(2) 0.38381(7) 0.30491(16) 0.0307(4) Uani 1 1 d . . . . .
H11 H 0.5262 0.3669 0.2505 0.037 Uiso 1 1 calc R . . . .
C12 C 0.4337(3) 0.34784(7) 0.41208(16) 0.0333(4) Uani 1 1 d . . . . .
H12A H 0.5501 0.3323 0.4362 0.040 Uiso 1 1 calc R . . . .
H12B H 0.3926 0.3654 0.4797 0.040 Uiso 1 1 calc R . . . .
C13 C 0.2958(2) 0.31011(7) 0.36598(15) 0.0274(4) Uani 1 1 d . . . . .
C14 C 0.1184(2) 0.28685(7) 0.39708(15) 0.0293(4) Uani 1 1 d . . . . .
C15 C 0.1178(2) 0.33629(7) 0.33310(15) 0.0288(4) Uani 1 1 d . . . . .
H15 H 0.1031 0.3629 0.3904 0.035 Uiso 1 1 calc R . . . .
C16 C 0.1156(2) 0.35805(6) 0.20922(15) 0.0274(4) Uani 1 1 d . . . . .
H16 H 0.1559 0.3328 0.1552 0.033 Uiso 1 1 calc R . . . .
C17 C -0.0665(2) 0.37745(7) 0.15905(18) 0.0348(5) Uani 1 1 d . . . . .
H17 H -0.1176 0.4033 0.1991 0.042 Uiso 1 1 calc R . . . .
C18 C -0.1583(3) 0.36033(8) 0.0622(2) 0.0468(6) Uani 1 1 d . . . . .
H18A H -0.1110 0.3345 0.0201 0.056 Uiso 1 1 calc R . . . .
H18B H -0.2707 0.3740 0.0358 0.056 Uiso 1 1 calc R . . . .
C19 C 0.5597(3) 0.42912(8) 0.35209(18) 0.0454(5) Uani 1 1 d . . . . .
H19A H 0.5749 0.4514 0.2874 0.068 Uiso 1 1 calc GR . . . .
H19B H 0.6772 0.4188 0.3874 0.068 Uiso 1 1 calc GR . . . .
H19C H 0.4952 0.4456 0.4109 0.068 Uiso 1 1 calc GR . . . .
C20 C 0.0717(3) 0.28861(8) 0.52431(16) 0.0394(5) Uani 1 1 d . . . . .
H20A H 0.1202 0.2599 0.5660 0.059 Uiso 1 1 calc GR . . . .
H20B H -0.0584 0.2893 0.5258 0.059 Uiso 1 1 calc GR . . . .
H20C H 0.1235 0.3178 0.5622 0.059 Uiso 1 1 calc GR . . . .
C21 C 0.0552(3) 0.23970(7) 0.33486(16) 0.0350(5) Uani 1 1 d . . . . .
H21A H 0.0664 0.2428 0.2510 0.052 Uiso 1 1 calc GR . . . .
H21B H -0.0700 0.2337 0.3476 0.052 Uiso 1 1 calc GR . . . .
H21C H 0.1291 0.2127 0.3664 0.052 Uiso 1 1 calc GR . . . .
C22 C 0.4878(2) 0.25011(7) 0.28516(16) 0.0299(4) Uani 1 1 d . . . . .
C23 C 0.5641(3) 0.23454(8) 0.17265(16) 0.0391(5) Uani 1 1 d . . . . .
H23A H 0.4661 0.2291 0.1118 0.059 Uiso 1 1 calc GR . . . .
H23B H 0.6324 0.2046 0.1865 0.059 Uiso 1 1 calc GR . . . .
H23C H 0.6427 0.2600 0.1474 0.059 Uiso 1 1 calc GR . . . .

loop_
_atom_site_aniso_label
_atom_site_aniso_U_11
_atom_site_aniso_U_22
_atom_site_aniso_U_33
_atom_site_aniso_U_23
_atom_site_aniso_U_13
_atom_site_aniso_U_12
O1 0.0293(7) 0.0288(7) 0.0319(7) -0.0057(6) 0.0008(5) 0.0014(6)
O2 0.0387(8) 0.0279(7) 0.0372(7) -0.0052(6) 0.0037(6) 0.0023(6)
O3 0.0334(7) 0.0216(7) 0.0445(8) -0.0069(6) -0.0015(6) -0.0006(6)
O4 0.0478(8) 0.0242(7) 0.0411(8) -0.0035(6) 0.0114(6) 0.0047(6)
O5 0.0322(7) 0.0278(7) 0.0222(6) -0.0001(5) 0.0027(5) 0.0057(5)
O6 0.0533(9) 0.0460(9) 0.0295(8) 0.0070(6) 0.0019(6) 0.0164(7)
C1 0.0428(13) 0.0540(14) 0.0452(13) -0.0162(11) -0.0038(10) -0.0012(11)
C2 0.0385(11) 0.0291(10) 0.0320(10) -0.0067(8) 0.0024(8) 0.0041(9)
C3 0.0608(15) 0.0369(12) 0.0364(11) 0.0020(9) 0.0038(10) 0.0096(11)
C4 0.0365(11) 0.0336(11) 0.0376(11) 0.0026(9) 0.0093(9) 0.0038(9)
C5 0.0230(9) 0.0272(10) 0.0371(10) 0.0010(8) 0.0043(8) -0.0014(8)
C6 0.0285(10) 0.0197(9) 0.0350(10) 0.0013(8) 0.0012(8) -0.0037(8)
C7 0.0268(10) 0.0186(9) 0.0356(10) -0.0032(8) 0.0011(8) -0.0015(7)
C8 0.0247(10) 0.0226(9) 0.0359(10) -0.0004(8) 0.0017(8) -0.0010(8)
C9 0.0251(10) 0.0227(9) 0.0349(10) 0.0003(8) 0.0059(8) 0.0018(8)
C10 0.0302(10) 0.0226(9) 0.0328(10) -0.0029(8) 0.0023(8) 0.0022(8)
C11 0.0298(10) 0.0285(10) 0.0332(10) -0.0034(8) -0.0003(8) -0.0011(8)
C12 0.0370(11) 0.0347(11) 0.0275(10) -0.0034(8) -0.0003(8) 0.0023(9)
C13 0.0329(10) 0.0292(10) 0.0205(9) -0.0033(8) 0.0050(8) 0.0028(8)
C14 0.0350(11) 0.0307(10) 0.0226(9) 0.0000(8) 0.0047(8) 0.0005(8)
C15 0.0327(11) 0.0286(10) 0.0257(9) -0.0028(8) 0.0052(8) 0.0011(8)
C16 0.0262(10) 0.0262(10) 0.0301(10) 0.0008(8) 0.0032(8) 0.0011(8)
C17 0.0274(10) 0.0325(11) 0.0454(12) 0.0088(9) 0.0082(9) 0.0028(8)
C18 0.0256(11) 0.0606(15) 0.0530(13) 0.0112(12) -0.0027(10) 0.0009(10)
C19 0.0487(13) 0.0425(12) 0.0426(12) -0.0027(10) -0.0078(10) -0.0113(10)
C20 0.0475(13) 0.0447(12) 0.0271(10) -0.0028(9) 0.0097(9) -0.0005(10)
C21 0.0435(12) 0.0359(11) 0.0263(10) 0.0010(9) 0.0067(9) -0.0050(9)
C22 0.0304(10) 0.0287(10) 0.0302(10) 0.0012(8) 0.0005(8) 0.0030(8)
C23 0.0401(12) 0.0456(12) 0.0323(11) -0.0012(9) 0.0064(9) 0.0119(10)

loop_
_atom_type_symbol
_atom_type_description
_atom_type_scat_dispersion_real
_atom_type_scat_dispersion_imag
_atom_type_scat_source
C C 0.0033 0.0016 'International Tables Vol C Tables 4.2.6.8 and 6.1.1.4'
H H 0.0000 0.0000 'International Tables Vol C Tables 4.2.6.8 and 6.1.1.4'
O O 0.0106 0.0060 'International Tables Vol C Tables 4.2.6.8 and 6.1.1.4'

loop_
_geom_angle_atom_site_label_1
_geom_angle_atom_site_label_2
_geom_angle_atom_site_label_3
_geom_angle
_geom_angle_site_symmetry_1
_geom_angle_site_symmetry_3
_geom_angle_publ_flag
C2 O1 C6 116.33(13) . . ?
C2 O2 C4 113.71(14) . . ?
C22 O5 C13 116.71(13) . . ?
O1 C2 C1 105.07(15) . . ?
O1 C2 C3 111.61(15) . . ?
O2 C2 O1 109.49(14) . . ?
O2 C2 C1 105.42(15) . . ?
O2 C2 C3 112.13(16) . . ?
C1 C2 C3 112.71(17) . . ?
O2 C4 C5 111.77(15) . . ?
C4 C5 C6 113.18(15) . . ?
C4 C5 C9 116.11(15) . . ?
C9 C5 C6 102.09(14) . . ?
O1 C6 C5 110.17(13) . . ?
O1 C6 C7 106.22(14) . . ?
C5 C6 C7 105.69(14) . . ?
O3 C7 C6 114.03(14) . . ?
O3 C7 C8 108.64(14) . . ?
C8 C7 C6 105.37(14) . . ?
C7 C8 C10 116.49(14) . . ?
C9 C8 C7 103.20(14) . . ?
C9 C8 C10 118.57(14) . . ?
C8 C9 C5 101.28(14) . . ?
O4 C10 C8 110.40(13) . . ?
O4 C10 C11 107.87(14) . . ?
O4 C10 C16 104.38(14) . . ?
C8 C10 C11 107.82(14) . . ?
C8 C10 C16 111.04(14) . . ?
C11 C10 C16 115.24(14) . . ?
C12 C11 C10 118.09(15) . . ?
C19 C11 C10 111.20(15) . . ?
C19 C11 C12 107.84(15) . . ?
C13 C12 C11 104.84(14) . . ?
O5 C13 C12 108.00(14) . . ?
O5 C13 C14 111.31(14) . . ?
O5 C13 C15 111.40(13) . . ?
C12 C13 C14 140.51(15) . . ?
C12 C13 C15 108.12(15) . . ?
C15 C13 C14 60.32(12) . . ?
C13 C14 C15 59.37(11) . . ?
C20 C14 C13 118.89(15) . . ?
C20 C14 C15 115.64(15) . . ?
C20 C14 C21 112.43(15) . . ?
C21 C14 C13 118.55(15) . . ?
C21 C14 C15 122.50(15) . . ?
C13 C15 C14 60.31(12) . . ?
C13 C15 C16 110.17(14) . . ?
C16 C15 C14 141.20(16) . . ?
C15 C16 C10 102.26(13) . . ?
C17 C16 C10 113.27(14) . . ?
C17 C16 C15 114.61(15) . . ?
C18 C17 C16 124.23(19) . . ?
O5 C22 C23 110.49(15) . . ?
O6 C22 O5 123.85(16) . . ?
O6 C22 C23 125.64(17) . . ?

loop_
_geom_bond_atom_site_label_1
_geom_bond_atom_site_label_2
_geom_bond_distance
_geom_bond_site_symmetry_2
_geom_bond_publ_flag
O1 C2 1.441(2) . ?
O1 C6 1.453(2) . ?
O2 C2 1.421(2) . ?
O2 C4 1.428(2) . ?
O3 C7 1.4362(19) . ?
O4 C10 1.447(2) . ?
O5 C13 1.454(2) . ?
O5 C22 1.351(2) . ?
O6 C22 1.206(2) . ?
C1 C2 1.510(3) . ?
C2 C3 1.520(3) . ?
C4 C5 1.515(3) . ?
C5 C6 1.534(2) . ?
C5 C9 1.531(2) . ?
C6 C7 1.543(2) . ?
C7 C8 1.537(2) . ?
C8 C9 1.530(2) . ?
C8 C10 1.550(2) . ?
C10 C11 1.593(2) . ?
C10 C16 1.593(2) . ?
C11 C12 1.565(3) . ?
C11 C19 1.535(3) . ?
C12 C13 1.499(2) . ?
C13 C14 1.520(2) . ?
C13 C15 1.506(2) . ?
C14 C15 1.520(2) . ?
C14 C20 1.506(2) . ?
C14 C21 1.509(2) . ?
C15 C16 1.514(2) . ?
C16 C17 1.501(2) . ?
C17 C18 1.314(3) . ?
C22 C23 1.494(3) . ?
